data_7703059
loop_
_publ_author_name
'Wells, Taylor C.'
'Streep, Michaela E.'
'Martucci, Abigail L.'
'Nicholas, Aaron D.'
'Pike, Robert D.'

_publ_section_title
;
 Alkyl pyridinium iodocyanocuprate(i) chains
 (RPy)<sub>2</sub>[Cu<sub>2</sub>I<sub>3</sub>(CN)]: insight into
 structural, electronic and spectroscopic properties.
;
_journal_issue 5
_journal_name_full 'Dalton transactions (Cambridge, England : 2003)'
_journal_page_first 1492
_journal_page_last 1500
_journal_paper_doi 10.1039/c9dt04340c
_journal_volume 49
_journal_year 2020
_chemical_formula_moiety '2(C7 H10 N), C Cu2 I3 N'
_chemical_formula_sum 'C15 H20 Cu2 I3 N3'
_chemical_formula_weight 750.12
_chemical_name_systematic 'N-Ethylpyridinium catena-mu2-cyanotri-mu2-iododicopper(I)'
_space_group_crystal_system monoclinic
_space_group_IT_number 15
_space_group_name_Hall '-C 2yc'
_space_group_name_H-M_alt 'C 1 2/c 1'
_atom_sites_solution_hydrogens geom
_audit_creation_method SHELXL-2014/5
_audit_update_record
;
2019-11-07 deposited with the CCDC.	2019-12-27 downloaded from the CCDC.
;
_cell_angle_alpha 90
_cell_angle_beta 105.1840(10)
_cell_angle_gamma 90
_cell_formula_units_Z 4
_cell_length_a 14.3925(7)
_cell_length_b 16.2544(8)
_cell_length_c 9.1907(6)
_cell_measurement_reflns_used 8045
_cell_measurement_temperature 100(2)
_cell_measurement_theta_max 26.19
_cell_measurement_theta_min 2.51
_cell_volume 2075.0(2)
_computing_cell_refinement 'SAINTPLUS (Bruker AXS, 2004)'
_computing_data_reduction SAINTPLUS
_computing_molecular_graphics 'SHELXLE (Hubschle, 2011)'
_computing_publication_material 'Mercury 3.7 (CCDC, 2016)'
_computing_structure_refinement 'SHELXL-2014/5 (Sheldrick, 2014)'
_computing_structure_solution 'SHELXS97 (Sheldrick, 1997)'
_diffrn_ambient_temperature 100(2)
_diffrn_measured_fraction_theta_full 1.000
_diffrn_measured_fraction_theta_max 0.998
_diffrn_measurement_device_type 'Bruker SMART APEX II CCD'
_diffrn_measurement_method '\w and \y'
_diffrn_radiation_monochromator graphite
_diffrn_radiation_source 'fine-focus sealed tube'
_diffrn_radiation_type MoK\a
_diffrn_radiation_wavelength 0.71073
_diffrn_reflns_av_R_equivalents 0.0283
_diffrn_reflns_av_unetI/netI 0.0158
_diffrn_reflns_Laue_measured_fraction_full 1.000
_diffrn_reflns_Laue_measured_fraction_max 0.998
_diffrn_reflns_limit_h_max 17
_diffrn_reflns_limit_h_min -17
_diffrn_reflns_limit_k_max 20
_diffrn_reflns_limit_k_min -20
_diffrn_reflns_limit_l_max 11
_diffrn_reflns_limit_l_min -11
_diffrn_reflns_number 16145
_diffrn_reflns_point_group_measured_fraction_full 1.000
_diffrn_reflns_point_group_measured_fraction_max 0.998
_diffrn_reflns_theta_full 25.242
_diffrn_reflns_theta_max 26.203
_diffrn_reflns_theta_min 1.929
_exptl_absorpt_coefficient_mu 6.514
_exptl_absorpt_correction_T_max 0.7984
_exptl_absorpt_correction_T_min 0.3937
_exptl_absorpt_correction_type numerical
_exptl_absorpt_process_details 'SADABS (Sheldrick, 2004)'
_exptl_crystal_colour yellow
_exptl_crystal_density_diffrn 2.401
_exptl_crystal_description needle
_exptl_crystal_F_000 1392
_exptl_crystal_preparation Luminescent
_exptl_crystal_recrystallization_method 'Re-crystallisation from solvent: acetone'
_exptl_crystal_size_max 0.340
_exptl_crystal_size_mid 0.089
_exptl_crystal_size_min 0.056
_refine_diff_density_max 0.542
_refine_diff_density_min -0.368
_refine_diff_density_rms 0.085
_refine_ls_extinction_method none
_refine_ls_goodness_of_fit_ref 1.074
_refine_ls_hydrogen_treatment constr
_refine_ls_matrix_type full
_refine_ls_number_parameters 106
_refine_ls_number_reflns 2090
_refine_ls_number_restraints 0
_refine_ls_restrained_S_all 1.074
_refine_ls_R_factor_all 0.0175
_refine_ls_R_factor_gt 0.0147
_refine_ls_shift/su_max 0.001
_refine_ls_shift/su_mean 0.000
_refine_ls_structure_factor_coef Fsqd
_refine_ls_weighting_details 'w=1/[\s^2^(Fo^2^)+(0.0080P)^2^+6.5315P] where P=(Fo^2^+2Fc^2^)/3'
_refine_ls_weighting_scheme calc
_refine_ls_wR_factor_gt 0.0306
_refine_ls_wR_factor_ref 0.0315
_reflns_Friedel_coverage 0.000
_reflns_number_gt 1922
_reflns_number_total 2090
_reflns_threshold_expression 'I > 2\s(I)'
_cod_data_source_file c9dt04340c2.cif
_cod_data_source_block C2onc_a
_cod_depositor_comments 'Adding full bibliography for 7703057--7703060.cif.'
_cod_original_sg_symbol_H-M 'C 2/c'
_cod_database_code 7703059
_shelx_space_group_comment
;
The symmetry employed for this shelxl refinement is uniquely defined
by the following loop, which should always be used as a source of
symmetry information in preference to the above space-group names.
They are only intended as comments.
;
_shelx_estimated_absorpt_t_min 0.215
_shelx_estimated_absorpt_t_max 0.712
_shelxl_version_number 2014/5

loop_
_space_group_symop_operation_xyz
'x, y, z'
'-x, y, -z+1/2'
'x+1/2, y+1/2, z'
'-x+1/2, y+1/2, -z+1/2'
'-x, -y, -z'
'x, -y, z-1/2'
'-x+1/2, -y+1/2, -z'
'x+1/2, -y+1/2, z-1/2'

loop_
_atom_site_label
_atom_site_type_symbol
_atom_site_fract_x
_atom_site_fract_y
_atom_site_fract_z
_atom_site_U_iso_or_equiv
_atom_site_adp_type
_atom_site_occupancy
_atom_site_site_symmetry_order
_atom_site_calc_flag
_atom_site_refinement_flags_posn
_atom_site_refinement_flags_adp
_atom_site_refinement_flags_occupancy
_atom_site_disorder_assembly
_atom_site_disorder_group
I1 I 0.5000 0.10372(2) 0.2500 0.01410(6) Uani 1 2 d S T P A .
I2 I 0.44587(2) 0.32946(2) 0.44004(2) 0.01254(5) Uani 1 1 d . . . . .
Cu1 Cu 0.58189(2) 0.25419(2) 0.33786(4) 0.01590(8) Uani 1 1 d . . . . .
N1 N 0.71088(16) 0.25124(14) 0.4617(3) 0.0136(5) Uani 0.5 1 d . . P A 1
C1 C 0.71088(16) 0.25124(14) 0.4617(3) 0.0136(5) Uani 0.5 1 d . . P A 2
N2 N 0.19887(15) 0.41678(13) 0.5269(2) 0.0129(4) Uani 1 1 d . . . . .
C2 C 0.23989(18) 0.36580(16) 0.6416(3) 0.0159(5) Uani 1 1 d . . . . .
H2 H 0.2118 0.3136 0.6491 0.019 Uiso 1 1 calc R U . . .
C3 C 0.32202(19) 0.38891(17) 0.7475(3) 0.0172(5) Uani 1 1 d . . . . .
H3 H 0.3512 0.3526 0.8274 0.021 Uiso 1 1 calc R U . . .
C4 C 0.36200(19) 0.46534(17) 0.7372(3) 0.0184(6) Uani 1 1 d . . . . .
H4 H 0.4190 0.4820 0.8095 0.022 Uiso 1 1 calc R U . . .
C5 C 0.31773(19) 0.51746(16) 0.6199(3) 0.0193(6) Uani 1 1 d . . . . .
H5 H 0.3437 0.5705 0.6121 0.023 Uiso 1 1 calc R U . . .
C6 C 0.23627(19) 0.49200(16) 0.5153(3) 0.0171(5) Uani 1 1 d . . . . .
H6 H 0.2060 0.5273 0.4343 0.020 Uiso 1 1 calc R U . . .
C7 C 0.11298(18) 0.38837(16) 0.4092(3) 0.0169(5) Uani 1 1 d . . . . .
H7A H 0.0682 0.4351 0.3766 0.020 Uiso 1 1 calc R U . . .
H7AB H 0.0790 0.3455 0.4520 0.020 Uiso 1 1 calc R U . . .
C8 C 0.1414(2) 0.3539(2) 0.2750(3) 0.0324(8) Uani 1 1 d . . . . .
H8A H 0.0855 0.3276 0.2067 0.049 Uiso 1 1 calc R U . . .
H8AB H 0.1927 0.3132 0.3091 0.049 Uiso 1 1 calc R U . . .
H8AC H 0.1646 0.3986 0.2220 0.049 Uiso 1 1 calc R U . . .

loop_
_atom_site_aniso_label
_atom_site_aniso_U_11
_atom_site_aniso_U_22
_atom_site_aniso_U_33
_atom_site_aniso_U_23
_atom_site_aniso_U_13
_atom_site_aniso_U_12
I1 0.01346(11) 0.00954(12) 0.01875(12) 0.000 0.00321(9) 0.000
I2 0.01138(8) 0.01354(9) 0.01248(8) -0.00217(6) 0.00270(6) 0.00115(6)
Cu1 0.00845(16) 0.02043(17) 0.01582(16) -0.00181(13) -0.00214(13) 0.00111(12)
N1 0.0128(10) 0.0144(12) 0.0138(12) -0.0024(9) 0.0038(9) -0.0005(9)
C1 0.0128(10) 0.0144(12) 0.0138(12) -0.0024(9) 0.0038(9) -0.0005(9)
N2 0.0104(10) 0.0138(11) 0.0148(10) 0.0000(9) 0.0039(9) -0.0001(8)
C2 0.0158(13) 0.0160(13) 0.0168(13) 0.0047(10) 0.0057(11) 0.0003(10)
C3 0.0163(13) 0.0210(14) 0.0147(13) 0.0019(11) 0.0049(11) 0.0028(11)
C4 0.0163(13) 0.0226(15) 0.0169(13) -0.0066(11) 0.0055(11) -0.0019(11)
C5 0.0224(14) 0.0118(13) 0.0253(14) -0.0022(11) 0.0092(12) -0.0033(10)
C6 0.0205(13) 0.0124(13) 0.0195(13) 0.0022(10) 0.0075(11) 0.0005(10)
C7 0.0117(12) 0.0178(14) 0.0193(13) 0.0032(11) 0.0004(11) -0.0007(10)
C8 0.0205(15) 0.048(2) 0.0259(16) -0.0142(15) 0.0019(13) -0.0014(14)

loop_
_atom_type_symbol
_atom_type_description
_atom_type_scat_dispersion_real
_atom_type_scat_dispersion_imag
_atom_type_scat_source
C C 0.0033 0.0016 'International Tables Vol C Tables 4.2.6.8 and 6.1.1.4'
H H 0.0000 0.0000 'International Tables Vol C Tables 4.2.6.8 and 6.1.1.4'
Cu Cu 0.3201 1.2651 'International Tables Vol C Tables 4.2.6.8 and 6.1.1.4'
I I -0.4742 1.8119 'International Tables Vol C Tables 4.2.6.8 and 6.1.1.4'
N N 0.0061 0.0033 'International Tables Vol C Tables 4.2.6.8 and 6.1.1.4'

loop_
_geom_angle_atom_site_label_1
_geom_angle_atom_site_label_2
_geom_angle_atom_site_label_3
_geom_angle
_geom_angle_site_symmetry_1
_geom_angle_site_symmetry_3
Cu1 I1 Cu1 53.846(13) . 2_655
Cu1 I2 Cu1 54.274(12) . 2_655
C1 Cu1 Cu1 176.04(7) . 2_655
N1 Cu1 Cu1 176.04(7) . 2_655
C1 Cu1 I2 119.27(7) . .
N1 Cu1 I2 119.27(7) . .
Cu1 Cu1 I2 64.639(13) 2_655 .
C1 Cu1 I1 115.42(7) . .
N1 Cu1 I1 115.42(7) . .
Cu1 Cu1 I1 63.078(7) 2_655 .
I2 Cu1 I1 102.319(11) . .
C1 Cu1 I2 116.41(7) . 2_655
N1 Cu1 I2 116.41(7) . 2_655
Cu1 Cu1 I2 61.088(12) 2_655 2_655
I2 Cu1 I2 100.350(12) . 2_655
I1 Cu1 I2 100.115(11) . 2_655
N1 N1 Cu1 179.1(3) 7_656 .
C1 C1 Cu1 179.1(3) 7_656 .
C2 N2 C6 121.0(2) . .
C2 N2 C7 119.2(2) . .
C6 N2 C7 119.7(2) . .
N2 C2 C3 120.4(2) . .
N2 C2 H2 119.8 . .
C3 C2 H2 119.8 . .
C2 C3 C4 119.6(2) . .
C2 C3 H3 120.2 . .
C4 C3 H3 120.2 . .
C3 C4 C5 119.1(2) . .
C3 C4 H4 120.4 . .
C5 C4 H4 120.4 . .
C6 C5 C4 119.7(2) . .
C6 C5 H5 120.2 . .
C4 C5 H5 120.2 . .
N2 C6 C5 120.2(2) . .
N2 C6 H6 119.9 . .
C5 C6 H6 119.9 . .
N2 C7 C8 111.0(2) . .
N2 C7 H7A 109.4 . .
C8 C7 H7A 109.4 . .
N2 C7 H7AB 109.4 . .
C8 C7 H7AB 109.4 . .
H7A C7 H7AB 108.0 . .
C7 C8 H8A 109.5 . .
C7 C8 H8AB 109.5 . .
H8A C8 H8AB 109.5 . .
C7 C8 H8AC 109.5 . .
H8A C8 H8AC 109.5 . .
H8AB C8 H8AC 109.5 . .

loop_
_geom_bond_atom_site_label_1
_geom_bond_atom_site_label_2
_geom_bond_distance
_geom_bond_site_symmetry_2
I1 Cu1 2.7431(4) .
I1 Cu1 2.7431(4) 2_655
I2 Cu1 2.6785(4) .
I2 Cu1 2.7650(4) 2_655
Cu1 C1 1.907(2) .
Cu1 N1 1.907(2) .
Cu1 Cu1 2.4841(6) 2_655
Cu1 I2 2.7650(4) 2_655
N1 N1 1.162(4) 7_656
C1 C1 1.162(4) 7_656
N2 C2 1.349(3) .
N2 C6 1.351(3) .
N2 C7 1.487(3) .
C2 C3 1.372(4) .
C2 H2 0.9500 .
C3 C4 1.383(4) .
C3 H3 0.9500 .
C4 C5 1.388(4) .
C4 H4 0.9500 .
C5 C6 1.371(4) .
C5 H5 0.9500 .
C6 H6 0.9500 .
C7 C8 1.505(4) .
C7 H7A 0.9900 .
C7 H7AB 0.9900 .
C8 H8A 0.9800 .
C8 H8AB 0.9800 .
C8 H8AC 0.9800 .

loop_
_geom_hbond_atom_site_label_D
_geom_hbond_atom_site_label_H
_geom_hbond_atom_site_label_A
_geom_hbond_distance_DH
_geom_hbond_distance_HA
_geom_hbond_distance_DA
_geom_hbond_angle_DHA
_geom_hbond_site_symmetry_A
C2 H2 I2 0.95 3.20 4.091(3) 156.4 7_556
C3 H3 I2 0.95 3.16 3.913(3) 137.8 2_656
C6 H6 I1 0.95 3.25 4.057(3) 143.8 3_455
C7 H7A I1 0.99 3.04 3.974(3) 158.0 3_455
C7 H7AB I2 0.99 3.06 3.974(3) 153.3 7_556

loop_
_geom_torsion_atom_site_label_1
_geom_torsion_atom_site_label_2
_geom_torsion_atom_site_label_3
_geom_torsion_atom_site_label_4
_geom_torsion
C6 N2 C2 C3 -1.4(4)
C7 N2 C2 C3 176.7(2)
N2 C2 C3 C4 0.8(4)
C2 C3 C4 C5 0.3(4)
C3 C4 C5 C6 -1.0(4)
C2 N2 C6 C5 0.7(4)
C7 N2 C6 C5 -177.4(2)
C4 C5 C6 N2 0.5(4)
C2 N2 C7 C8 -95.6(3)
C6 N2 C7 C8 82.5(3)
